data_2227231
loop_
_publ_author_name
'Ali, A. Jahubar'
'Athimoolam, S.'
'Bahadur, S. Asath'
'Raja, V. P. Alex'

_publ_section_title
;
 2-Amino-6-(2,4-dichlorophenyl)-4-oxo-3,5-diphenylcyclohex-2-enecarbonitrile
;
_journal_coeditor_code BT5346
_journal_issue 10
_journal_name_full 'Acta Crystallographica Section E'
_journal_page_first o2593
_journal_paper_doi 10.1107/S1600536810035567
_journal_volume 66
_journal_year 2010
_chemical_formula_iupac 'C25 H18 Cl2 N2 O'
_chemical_formula_moiety 'C25 H18 Cl2 N2 O'
_chemical_formula_sum 'C25 H18 Cl2 N2 O'
_chemical_formula_weight 433.31
_chemical_name_systematic
;
2-Amino-6-(2,4-dichlorophenyl)-4-oxo-3,5-diphenylcyclohex-2-enecarbonitrile
;
_space_group_IT_number 14
_symmetry_cell_setting monoclinic
_symmetry_space_group_name_Hall '-P 2ybc'
_symmetry_space_group_name_H-M 'P 1 21/c 1'
_atom_sites_solution_hydrogens geom
_atom_sites_solution_primary direct
_atom_sites_solution_secondary difmap
_audit_creation_method SHELXTL/PC
_cell_angle_alpha 90.00
_cell_angle_beta 94.697(10)
_cell_angle_gamma 90.00
_cell_formula_units_Z 4
_cell_length_a 10.8650(9)
_cell_length_b 14.0010(3)
_cell_length_c 14.3021(6)
_cell_measurement_reflns_used 4312
_cell_measurement_temperature 293(2)
_cell_measurement_theta_max 20.14
_cell_measurement_theta_min 2.14
_cell_volume 2168.3(2)
_computing_cell_refinement '<i>SAINT</i> (Bruker, 2001)'
_computing_data_collection '<i>SMART</i> (Bruker, 2001)'
_computing_data_reduction '<i>SAINT</i> (Bruker, 2001)'
_computing_molecular_graphics '<i>PLATON</i> (Spek, 2009)'
_computing_publication_material '<i>SHELXTL/PC</i> (Sheldrick, 2008)'
_computing_structure_refinement '<i>SHELXTL/PC</i> (Sheldrick, 2008)'
_computing_structure_solution '<i>SHELXTL/PC</i> (Sheldrick, 2008)'
_diffrn_ambient_temperature 293(2)
_diffrn_measured_fraction_theta_full 0.995
_diffrn_measured_fraction_theta_max 0.995
_diffrn_measurement_device_type 'Bruker SMART APEX CCD area-detector'
_diffrn_measurement_method \w
_diffrn_radiation_monochromator graphite
_diffrn_radiation_source 'fine-focus sealed tube'
_diffrn_radiation_type MoK\a
_diffrn_radiation_wavelength 0.71073
_diffrn_reflns_av_R_equivalents 0.0405
_diffrn_reflns_av_sigmaI/netI 0.0322
_diffrn_reflns_limit_h_max 12
_diffrn_reflns_limit_h_min -12
_diffrn_reflns_limit_k_max 15
_diffrn_reflns_limit_k_min -15
_diffrn_reflns_limit_l_max 16
_diffrn_reflns_limit_l_min -11
_diffrn_reflns_number 18613
_diffrn_reflns_theta_full 23.70
_diffrn_reflns_theta_max 23.70
_diffrn_reflns_theta_min 1.88
_diffrn_standards_decay_% 0
_diffrn_standards_number 0
_exptl_absorpt_coefficient_mu 0.318
_exptl_absorpt_correction_type none
_exptl_crystal_colour colourless
_exptl_crystal_density_diffrn 1.327
_exptl_crystal_density_method 'not measured'
_exptl_crystal_description block
_exptl_crystal_F_000 896
_exptl_crystal_size_max 0.21
_exptl_crystal_size_mid 0.18
_exptl_crystal_size_min 0.12
_refine_diff_density_max 0.193
_refine_diff_density_min -0.236
_refine_ls_extinction_method none
_refine_ls_goodness_of_fit_ref 1.074
_refine_ls_hydrogen_treatment constr
_refine_ls_matrix_type full
_refine_ls_number_parameters 271
_refine_ls_number_reflns 3269
_refine_ls_number_restraints 0
_refine_ls_restrained_S_all 1.074
_refine_ls_R_factor_all 0.0608
_refine_ls_R_factor_gt 0.0407
_refine_ls_shift/su_max 0.000
_refine_ls_shift/su_mean 0.000
_refine_ls_structure_factor_coef Fsqd
_refine_ls_weighting_details
;
calc w=1/[\s^2^(Fo^2^)+(0.0688P)^2^+0.6095P] where P=(Fo^2^+2Fc^2^)/3
;
_refine_ls_weighting_scheme calc
_refine_ls_wR_factor_gt 0.1149
_refine_ls_wR_factor_ref 0.1272
_reflns_number_gt 2457
_reflns_number_total 3269
_reflns_threshold_expression I>2\s(I)
_cod_data_source_file bt5346.cif
_cod_data_source_block I
_cod_original_sg_symbol_H-M 'P 21/c'
_cod_database_code 2227231
_cod_database_fobs_code 2227231

loop_
_symmetry_equiv_pos_as_xyz
'x, y, z'
'-x, y+1/2, -z+1/2'
'-x, -y, -z'
'x, -y-1/2, z-1/2'

loop_
_atom_site_type_symbol
_atom_site_label
_atom_site_fract_x
_atom_site_fract_y
_atom_site_fract_z
_atom_site_U_iso_or_equiv
_atom_site_adp_type
_atom_site_calc_flag
_atom_site_refinement_flags
_atom_site_occupancy
_atom_site_disorder_assembly
_atom_site_disorder_group
C C1 -0.4045(2) 0.02803(16) 0.72770(17) 0.0330(6) Uani d . 1 . .
H H1 -0.4171 0.0873 0.6918 0.040 Uiso calc R 1 . .
C C11 -0.3249(3) 0.04896(18) 0.8132(2) 0.0431(7) Uani d . 1 . .
N N11 -0.2610(3) 0.0631(2) 0.8783(2) 0.0732(8) Uani d . 1 . .
C C2 -0.5291(2) -0.00720(16) 0.75371(18) 0.0368(6) Uani d . 1 . .
N N2 -0.6097(2) 0.06106(15) 0.76626(19) 0.0593(7) Uani d . 1 . .
H H2A -0.6820 0.0468 0.7825 0.071 Uiso calc R 1 . .
H H2B -0.5901 0.1198 0.7582 0.071 Uiso calc R 1 . .
C C3 -0.5514(2) -0.10311(16) 0.76488(18) 0.0339(6) Uani d . 1 . .
C C31 -0.6736(2) -0.13559(16) 0.79292(18) 0.0349(6) Uani d . 1 . .
C C32 -0.7174(3) -0.1068(2) 0.8762(2) 0.0499(7) Uani d . 1 . .
H H32 -0.6686 -0.0681 0.9170 0.060 Uiso calc R 1 . .
C C33 -0.8332(3) -0.1348(2) 0.9000(2) 0.0570(8) Uani d . 1 . .
H H33 -0.8622 -0.1139 0.9559 0.068 Uiso calc R 1 . .
C C34 -0.9040(3) -0.1925(2) 0.8420(2) 0.0529(8) Uani d . 1 . .
H H34 -0.9823 -0.2105 0.8573 0.064 Uiso calc R 1 . .
C C35 -0.8600(3) -0.2245(2) 0.7603(2) 0.0553(8) Uani d . 1 . .
H H35 -0.9075 -0.2658 0.7214 0.066 Uiso calc R 1 . .
C C36 -0.7462(2) -0.19578(18) 0.7358(2) 0.0450(7) Uani d . 1 . .
H H36 -0.7179 -0.2173 0.6800 0.054 Uiso calc R 1 . .
C C4 -0.4589(2) -0.17242(16) 0.74985(17) 0.0341(6) Uani d . 1 . .
O O1 -0.47452(17) -0.25760(11) 0.76898(14) 0.0518(5) Uani d . 1 . .
C C5 -0.3365(2) -0.14431(15) 0.71259(17) 0.0317(6) Uani d . 1 . .
H H5 -0.2750 -0.1411 0.7665 0.038 Uiso calc R 1 . .
C C51 -0.2942(2) -0.22077(16) 0.64729(17) 0.0326(6) Uani d . 1 . .
C C52 -0.3644(3) -0.2437(2) 0.56597(19) 0.0503(7) Uani d . 1 . .
H H52 -0.4376 -0.2109 0.5501 0.060 Uiso calc R 1 . .
C C53 -0.3271(3) -0.3151(2) 0.5073(2) 0.0637(9) Uani d . 1 . .
H H53 -0.3759 -0.3305 0.4529 0.076 Uiso calc R 1 . .
C C54 -0.2196(3) -0.3629(2) 0.5289(2) 0.0623(9) Uani d . 1 . .
H H54 -0.1945 -0.4104 0.4891 0.075 Uiso calc R 1 . .
C C55 -0.1493(3) -0.3410(2) 0.6084(2) 0.0587(8) Uani d . 1 . .
H H55 -0.0756 -0.3735 0.6233 0.070 Uiso calc R 1 . .
C C56 -0.1864(2) -0.27073(18) 0.6676(2) 0.0442(7) Uani d . 1 . .
H H56 -0.1376 -0.2569 0.7224 0.053 Uiso calc R 1 . .
C C6 -0.3415(2) -0.04533(15) 0.66641(16) 0.0304(6) Uani d . 1 . .
H H6 -0.3942 -0.0514 0.6078 0.037 Uiso calc R 1 . .
C C61 -0.2188(2) -0.00592(16) 0.64069(17) 0.0331(6) Uani d . 1 . .
C C62 -0.1086(2) -0.02628(18) 0.69160(19) 0.0421(7) Uani d . 1 . .
H H62 -0.1091 -0.0689 0.7414 0.051 Uiso calc R 1 . .
C C63 0.0019(3) 0.01363(19) 0.6720(2) 0.0495(7) Uani d . 1 . .
H H63 0.0744 -0.0020 0.7078 0.059 Uiso calc R 1 . .
C C64 0.0039(2) 0.07653(18) 0.5992(2) 0.0447(7) Uani d . 1 . .
C C65 -0.1028(3) 0.09852(19) 0.54492(19) 0.0482(7) Uani d . 1 . .
H H65 -0.1012 0.1407 0.4948 0.058 Uiso calc R 1 . .
C C66 -0.2121(2) 0.05682(18) 0.56630(18) 0.0408(6) Uani d . 1 . .
Cl Cl1 0.14075(7) 0.13127(6) 0.57487(7) 0.0697(3) Uani d . 1 . .
Cl Cl2 -0.34352(8) 0.08729(7) 0.49620(6) 0.0767(3) Uani d . 1 . .

loop_
_atom_site_aniso_label
_atom_site_aniso_U_11
_atom_site_aniso_U_22
_atom_site_aniso_U_33
_atom_site_aniso_U_12
_atom_site_aniso_U_13
_atom_site_aniso_U_23
C1 0.0406(14) 0.0178(12) 0.0411(15) -0.0015(10) 0.0056(12) 0.0034(10)
C11 0.0529(17) 0.0276(14) 0.0496(19) -0.0052(12) 0.0085(15) -0.0023(13)
N11 0.091(2) 0.0676(19) 0.0584(18) -0.0100(16) -0.0111(17) -0.0102(15)
C2 0.0385(14) 0.0216(13) 0.0509(16) -0.0003(11) 0.0069(12) -0.0025(11)
N2 0.0484(14) 0.0201(11) 0.113(2) 0.0014(10) 0.0288(14) 0.0001(12)
C3 0.0390(14) 0.0188(12) 0.0445(15) -0.0007(10) 0.0072(11) -0.0015(10)
C31 0.0398(14) 0.0173(12) 0.0481(16) -0.0011(10) 0.0057(12) 0.0014(11)
C32 0.0500(17) 0.0442(16) 0.0569(19) -0.0121(13) 0.0128(14) -0.0087(14)
C33 0.0554(18) 0.059(2) 0.059(2) -0.0105(16) 0.0200(15) -0.0041(16)
C34 0.0399(15) 0.0469(17) 0.073(2) -0.0075(13) 0.0103(15) 0.0120(15)
C35 0.0475(17) 0.0484(18) 0.069(2) -0.0146(14) 0.0020(16) -0.0070(15)
C36 0.0460(16) 0.0388(15) 0.0505(17) -0.0032(13) 0.0063(13) -0.0033(13)
C4 0.0414(14) 0.0208(13) 0.0401(15) -0.0012(11) 0.0043(11) -0.0006(10)
O1 0.0584(12) 0.0189(10) 0.0814(14) 0.0015(8) 0.0262(10) 0.0072(9)
C5 0.0370(13) 0.0220(12) 0.0352(14) 0.0006(10) -0.0015(11) 0.0004(10)
C51 0.0376(14) 0.0218(12) 0.0388(15) -0.0035(10) 0.0065(12) 0.0008(10)
C52 0.0589(17) 0.0416(16) 0.0487(18) 0.0059(14) -0.0059(14) -0.0082(14)
C53 0.091(3) 0.057(2) 0.0431(18) -0.0098(19) 0.0013(17) -0.0123(15)
C54 0.083(2) 0.0398(17) 0.068(2) -0.0021(17) 0.0296(19) -0.0153(16)
C55 0.0547(18) 0.0407(17) 0.083(2) 0.0088(14) 0.0164(17) -0.0076(16)
C56 0.0407(15) 0.0344(15) 0.0573(18) 0.0007(12) 0.0024(13) -0.0041(13)
C6 0.0348(13) 0.0208(12) 0.0354(14) -0.0018(10) 0.0008(11) 0.0017(10)
C61 0.0396(14) 0.0224(12) 0.0376(15) -0.0010(10) 0.0054(11) -0.0021(11)
C62 0.0411(15) 0.0352(14) 0.0498(17) -0.0036(12) 0.0021(13) 0.0074(12)
C63 0.0398(15) 0.0422(16) 0.066(2) -0.0031(13) 0.0035(14) -0.0018(15)
C64 0.0464(17) 0.0334(15) 0.0574(18) -0.0070(12) 0.0222(14) -0.0106(13)
C65 0.063(2) 0.0375(15) 0.0464(17) -0.0061(14) 0.0205(15) 0.0027(13)
C66 0.0467(15) 0.0349(14) 0.0405(15) -0.0003(12) 0.0026(12) 0.0035(12)
Cl1 0.0587(5) 0.0600(5) 0.0957(7) -0.0188(4) 0.0390(4) -0.0138(4)
Cl2 0.0674(6) 0.0881(7) 0.0720(6) -0.0043(5) -0.0109(4) 0.0438(5)

loop_
_atom_type_symbol
_atom_type_description
_atom_type_scat_dispersion_real
_atom_type_scat_dispersion_imag
_atom_type_scat_source
C C 0.0033 0.0016 'International Tables Vol C Tables 4.2.6.8 and 6.1.1.4'
H H 0.0000 0.0000 'International Tables Vol C Tables 4.2.6.8 and 6.1.1.4'
N N 0.0061 0.0033 'International Tables Vol C Tables 4.2.6.8 and 6.1.1.4'
O O 0.0106 0.0060 'International Tables Vol C Tables 4.2.6.8 and 6.1.1.4'
Cl Cl 0.1484 0.1585 'International Tables Vol C Tables 4.2.6.8 and 6.1.1.4'

loop_
_geom_angle_atom_site_label_1
_geom_angle_atom_site_label_2
_geom_angle_atom_site_label_3
_geom_angle_site_symmetry_1
_geom_angle_site_symmetry_3
_geom_angle
_geom_angle_publ_flag
C11 C1 C2 . . 109.7(2) ?
C11 C1 C6 . . 110.3(2) ?
C2 C1 C6 . . 111.65(18) ?
C11 C1 H1 . . 108.4 ?
C2 C1 H1 . . 108.4 ?
C6 C1 H1 . . 108.4 ?
N11 C11 C1 . . 177.9(3) ?
N2 C2 C3 . . 124.5(2) ?
N2 C2 C1 . . 114.5(2) ?
C3 C2 C1 . . 121.0(2) ?
C2 N2 H2A . . 120.0 ?
C2 N2 H2B . . 120.0 ?
H2A N2 H2B . . 120.0 ?
C2 C3 C4 . . 120.9(2) ?
C2 C3 C31 . . 119.9(2) ?
C4 C3 C31 . . 119.2(2) ?
C36 C31 C32 . . 118.0(2) ?
C36 C31 C3 . . 120.5(2) ?
C32 C31 C3 . . 121.5(2) ?
C31 C32 C33 . . 121.0(3) ?
C31 C32 H32 . . 119.5 ?
C33 C32 H32 . . 119.5 ?
C34 C33 C32 . . 120.0(3) ?
C34 C33 H33 . . 120.0 ?
C32 C33 H33 . . 120.0 ?
C33 C34 C35 . . 119.8(3) ?
C33 C34 H34 . . 120.1 ?
C35 C34 H34 . . 120.1 ?
C36 C35 C34 . . 120.4(3) ?
C36 C35 H35 . . 119.8 ?
C34 C35 H35 . . 119.8 ?
C35 C36 C31 . . 120.9(3) ?
C35 C36 H36 . . 119.6 ?
C31 C36 H36 . . 119.6 ?
O1 C4 C3 . . 120.7(2) ?
O1 C4 C5 . . 117.7(2) ?
C3 C4 C5 . . 121.5(2) ?
C51 C5 C4 . . 110.51(19) ?
C51 C5 C6 . . 111.97(19) ?
C4 C5 C6 . . 112.53(19) ?
C51 C5 H5 . . 107.2 ?
C4 C5 H5 . . 107.2 ?
C6 C5 H5 . . 107.2 ?
C56 C51 C52 . . 117.7(2) ?
C56 C51 C5 . . 121.7(2) ?
C52 C51 C5 . . 120.7(2) ?
C51 C52 C53 . . 120.7(3) ?
C51 C52 H52 . . 119.7 ?
C53 C52 H52 . . 119.7 ?
C54 C53 C52 . . 120.4(3) ?
C54 C53 H53 . . 119.8 ?
C52 C53 H53 . . 119.8 ?
C55 C54 C53 . . 119.7(3) ?
C55 C54 H54 . . 120.1 ?
C53 C54 H54 . . 120.1 ?
C54 C55 C56 . . 120.2(3) ?
C54 C55 H55 . . 119.9 ?
C56 C55 H55 . . 119.9 ?
C51 C56 C55 . . 121.4(3) ?
C51 C56 H56 . . 119.3 ?
C55 C56 H56 . . 119.3 ?
C61 C6 C5 . . 115.67(19) ?
C61 C6 C1 . . 109.56(18) ?
C5 C6 C1 . . 110.94(18) ?
C61 C6 H6 . . 106.7 ?
C5 C6 H6 . . 106.7 ?
C1 C6 H6 . . 106.7 ?
C62 C61 C66 . . 116.0(2) ?
C62 C61 C6 . . 122.6(2) ?
C66 C61 C6 . . 121.3(2) ?
C63 C62 C61 . . 122.9(3) ?
C63 C62 H62 . . 118.5 ?
C61 C62 H62 . . 118.5 ?
C64 C63 C62 . . 119.1(3) ?
C64 C63 H63 . . 120.4 ?
C62 C63 H63 . . 120.4 ?
C63 C64 C65 . . 120.6(2) ?
C63 C64 Cl1 . . 120.4(2) ?
C65 C64 Cl1 . . 119.0(2) ?
C64 C65 C66 . . 118.7(3) ?
C64 C65 H65 . . 120.6 ?
C66 C65 H65 . . 120.6 ?
C65 C66 C61 . . 122.6(2) ?
C65 C66 Cl2 . . 116.9(2) ?
C61 C66 Cl2 . . 120.5(2) ?

loop_
_geom_bond_atom_site_label_1
_geom_bond_atom_site_label_2
_geom_bond_site_symmetry_2
_geom_bond_distance
_geom_bond_publ_flag
C1 C11 . 1.469(4) ?
C1 C2 . 1.516(3) ?
C1 C6 . 1.546(3) ?
C1 H1 . 0.9800 ?
C11 N11 . 1.132(3) ?
C2 N2 . 1.319(3) ?
C2 C3 . 1.376(3) ?
N2 H2A . 0.8600 ?
N2 H2B . 0.8600 ?
C3 C4 . 1.426(3) ?
C3 C31 . 1.489(3) ?
C31 C36 . 1.376(3) ?
C31 C32 . 1.379(4) ?
C32 C33 . 1.387(4) ?
C32 H32 . 0.9300 ?
C33 C34 . 1.353(4) ?
C33 H33 . 0.9300 ?
C34 C35 . 1.373(4) ?
C34 H34 . 0.9300 ?
C35 C36 . 1.371(4) ?
C35 H35 . 0.9300 ?
C36 H36 . 0.9300 ?
C4 O1 . 1.238(3) ?
C4 C5 . 1.524(3) ?
C5 C51 . 1.517(3) ?
C5 C6 . 1.534(3) ?
C5 H5 . 0.9800 ?
C51 C56 . 1.375(3) ?
C51 C52 . 1.375(4) ?
C52 C53 . 1.388(4) ?
C52 H52 . 0.9300 ?
C53 C54 . 1.358(5) ?
C53 H53 . 0.9300 ?
C54 C55 . 1.353(5) ?
C54 H54 . 0.9300 ?
C55 C56 . 1.380(4) ?
C55 H55 . 0.9300 ?
C56 H56 . 0.9300 ?
C6 C61 . 1.516(3) ?
C6 H6 . 0.9800 ?
C61 C62 . 1.379(3) ?
C61 C66 . 1.386(3) ?
C62 C63 . 1.374(4) ?
C62 H62 . 0.9300 ?
C63 C64 . 1.365(4) ?
C63 H63 . 0.9300 ?
C64 C65 . 1.376(4) ?
C64 Cl1 . 1.734(3) ?
C65 C66 . 1.380(4) ?
C65 H65 . 0.9300 ?
C66 Cl2 . 1.730(3) ?

loop_
_geom_hbond_atom_site_label_D
_geom_hbond_atom_site_label_H
_geom_hbond_atom_site_label_A
_geom_hbond_site_symmetry_A
_geom_hbond_distance_DH
_geom_hbond_distance_HA
_geom_hbond_distance_DA
_geom_hbond_angle_DHA
N2 H2B O1 2_456 0.86 1.91 2.759(3) 171
C33 H33 N11 3_457 0.93 2.72 3.402(4) 131
C52 H52 Cl2 3_456 0.93 2.97 3.897(3) 174
C54 H54 N11 4 0.93 2.72 3.541(4) 147

loop_
_geom_torsion_atom_site_label_1
_geom_torsion_atom_site_label_2
_geom_torsion_atom_site_label_3
_geom_torsion_atom_site_label_4
_geom_torsion_site_symmetry_1
_geom_torsion_site_symmetry_2
_geom_torsion_site_symmetry_3
_geom_torsion_site_symmetry_4
_geom_torsion
_geom_torsion_publ_flag
C2 C1 C11 N11 . . . . 121(8) ?
C6 C1 C11 N11 . . . . -2(8) ?
C11 C1 C2 N2 . . . . 87.0(3) ?
C6 C1 C2 N2 . . . . -150.4(2) ?
C11 C1 C2 C3 . . . . -91.5(3) ?
C6 C1 C2 C3 . . . . 31.1(3) ?
N2 C2 C3 C4 . . . . 180.0(3) ?
C1 C2 C3 C4 . . . . -1.7(4) ?
N2 C2 C3 C31 . . . . 0.0(4) ?
C1 C2 C3 C31 . . . . 178.4(2) ?
C2 C3 C31 C36 . . . . 120.0(3) ?
C4 C3 C31 C36 . . . . -59.9(3) ?
C2 C3 C31 C32 . . . . -60.1(4) ?
C4 C3 C31 C32 . . . . 120.0(3) ?
C36 C31 C32 C33 . . . . -2.4(4) ?
C3 C31 C32 C33 . . . . 177.7(3) ?
C31 C32 C33 C34 . . . . 1.2(5) ?
C32 C33 C34 C35 . . . . 1.1(5) ?
C33 C34 C35 C36 . . . . -2.1(5) ?
C34 C35 C36 C31 . . . . 0.8(4) ?
C32 C31 C36 C35 . . . . 1.4(4) ?
C3 C31 C36 C35 . . . . -178.7(2) ?
C2 C3 C4 O1 . . . . 172.7(2) ?
C31 C3 C4 O1 . . . . -7.4(4) ?
C2 C3 C4 C5 . . . . -5.6(4) ?
C31 C3 C4 C5 . . . . 174.4(2) ?
O1 C4 C5 C51 . . . . 38.1(3) ?
C3 C4 C5 C51 . . . . -143.6(2) ?
O1 C4 C5 C6 . . . . 164.1(2) ?
C3 C4 C5 C6 . . . . -17.7(3) ?
C4 C5 C51 C56 . . . . -117.1(3) ?
C6 C5 C51 C56 . . . . 116.6(2) ?
C4 C5 C51 C52 . . . . 61.7(3) ?
C6 C5 C51 C52 . . . . -64.6(3) ?
C56 C51 C52 C53 . . . . 0.3(4) ?
C5 C51 C52 C53 . . . . -178.5(2) ?
C51 C52 C53 C54 . . . . -0.8(5) ?
C52 C53 C54 C55 . . . . 0.5(5) ?
C53 C54 C55 C56 . . . . 0.1(5) ?
C52 C51 C56 C55 . . . . 0.4(4) ?
C5 C51 C56 C55 . . . . 179.2(2) ?
C54 C55 C56 C51 . . . . -0.6(4) ?
C51 C5 C6 C61 . . . . -63.6(3) ?
C4 C5 C6 C61 . . . . 171.2(2) ?
C51 C5 C6 C1 . . . . 170.83(19) ?
C4 C5 C6 C1 . . . . 45.6(3) ?
C11 C1 C6 C61 . . . . -58.9(2) ?
C2 C1 C6 C61 . . . . 178.81(19) ?
C11 C1 C6 C5 . . . . 70.0(2) ?
C2 C1 C6 C5 . . . . -52.3(3) ?
C5 C6 C61 C62 . . . . -31.7(3) ?
C1 C6 C61 C62 . . . . 94.5(3) ?
C5 C6 C61 C66 . . . . 151.3(2) ?
C1 C6 C61 C66 . . . . -82.4(3) ?
C66 C61 C62 C63 . . . . 1.0(4) ?
C6 C61 C62 C63 . . . . -176.1(2) ?
C61 C62 C63 C64 . . . . 0.2(4) ?
C62 C63 C64 C65 . . . . -1.3(4) ?
C62 C63 C64 Cl1 . . . . 177.9(2) ?
C63 C64 C65 C66 . . . . 1.0(4) ?
Cl1 C64 C65 C66 . . . . -178.2(2) ?
C64 C65 C66 C61 . . . . 0.4(4) ?
C64 C65 C66 Cl2 . . . . 179.7(2) ?
C62 C61 C66 C65 . . . . -1.4(4) ?
C6 C61 C66 C65 . . . . 175.8(2) ?
C62 C61 C66 Cl2 . . . . 179.4(2) ?
C6 C61 C66 Cl2 . . . . -3.5(3) ?
